data_4022385
loop_
_publ_author_name
'Henry J. Shine'
'Bingjun Zhao'
'Ding-Quan Qian'
'John N. Marx'
'Ilse Y. Guzm\'an-Jim\'enez'
'John H. Thurston'
'T. Ould-Ely'
'Kenton H. Whitmire'

_publ_contact_author
;
Henry J. Shine
Department of Chemistry and Biochemistry
Texas Tech University
Lubbock, Texas 79409
;
_publ_contact_author_email henry.shine@ttu.edu
_publ_contact_author_fax '806 742 1289'
_publ_contact_author_phone '806 742 3067'
_publ_section_title
;
 Adducts of Phenoxathiin and Thianthrene Cation Radicals
 with Alkenes and Cycloalkenes
;
_journal_name_full 'Journal of Organic Chemistry'
_journal_page_first 8910
_journal_page_last 8917
_journal_paper_doi 10.1021/jo030173h
_journal_volume 68
_journal_year 2003
_chemical_formula_sum 'C22 H26 Cl2 O8 S2'
_chemical_formula_weight 553.45
_chemical_name_systematic
;
  ?
;
_space_group_IT_number 14
_symmetry_cell_setting monoclinic
_symmetry_space_group_name_Hall '-P 2ybc'
_symmetry_space_group_name_H-M 'P 1 21/c 1'
_atom_sites_solution_hydrogens geom
_atom_sites_solution_primary direct
_atom_sites_solution_secondary difmap
_audit_creation_method SHELXL-97
_cell_angle_alpha 90.00
_cell_angle_beta 92.771(6)
_cell_angle_gamma 90.00
_cell_formula_units_Z 4
_cell_length_a 9.431(3)
_cell_length_b 16.610(5)
_cell_length_c 16.074(4)
_cell_measurement_reflns_used 2023
_cell_measurement_temperature 298(2)
_cell_measurement_theta_max 4.969
_cell_measurement_theta_min 46.496
_cell_volume 2515.0(12)
_computing_cell_refinement 'SHELXTL 6.1(BrukerAXS,2001)'
_computing_data_collection 'SHELXTL 6.1(BrukerAXS,2001)'
_computing_data_reduction 'SHELXTL 6.1(BrukerAXS,2001)'
_computing_molecular_graphics 'SHELXTL 6.1(BrukerAXS,2001)'
_computing_publication_material 'SHELXTL 6.1(BrukerAXS,2001)'
_computing_structure_refinement 'SHELXL-97 (Sheldrick, 1997)'
_computing_structure_solution 'SHELXS-97 (Sheldrick, 1990)'
_diffrn_ambient_temperature 298(2)
_diffrn_measured_fraction_theta_full 0.995
_diffrn_measured_fraction_theta_max 0.995
_diffrn_measurement_device_type 'Bruker AXS'
_diffrn_radiation_monochromator graphite
_diffrn_radiation_source 'normal-focus sealed tube'
_diffrn_radiation_type MoK\a
_diffrn_radiation_wavelength 0.71073
_diffrn_reflns_av_R_equivalents 0.2752
_diffrn_reflns_av_sigmaI/netI 0.2176
_diffrn_reflns_limit_h_max 10
_diffrn_reflns_limit_h_min -10
_diffrn_reflns_limit_k_max 18
_diffrn_reflns_limit_k_min -18
_diffrn_reflns_limit_l_max 13
_diffrn_reflns_limit_l_min -17
_diffrn_reflns_number 11130
_diffrn_reflns_theta_full 23.34
_diffrn_reflns_theta_max 23.34
_diffrn_reflns_theta_min 1.76
_exptl_absorpt_coefficient_mu 0.469
_exptl_absorpt_correction_T_max 1.000000
_exptl_absorpt_correction_T_min 0.614479
_exptl_absorpt_correction_type multi-scan
_exptl_crystal_colour clorless
_exptl_crystal_density_diffrn 1.462
_exptl_crystal_density_method 'not measured'
_exptl_crystal_F_000 1152
_exptl_crystal_size_max 0.5
_exptl_crystal_size_mid 0.2
_exptl_crystal_size_min 0.15
_refine_diff_density_max 0.486
_refine_diff_density_min -0.470
_refine_diff_density_rms 0.080
_refine_ls_extinction_method none
_refine_ls_goodness_of_fit_ref 1.008
_refine_ls_hydrogen_treatment 'riding model'
_refine_ls_matrix_type full
_refine_ls_number_parameters 383
_refine_ls_number_reflns 3644
_refine_ls_number_restraints 40
_refine_ls_restrained_S_all 1.039
_refine_ls_R_factor_all 0.1279
_refine_ls_R_factor_gt 0.0780
_refine_ls_shift/su_max 0.139
_refine_ls_shift/su_mean 0.017
_refine_ls_structure_factor_coef Fsqd
_refine_ls_weighting_details 'calc w=1/[\s^2^(Fo^2^)+(0.0770P)^2^+0.0000P] where P=(Fo^2^+2Fc^2^)/3'
_refine_ls_weighting_scheme calc
_refine_ls_wR_factor_gt 0.2177
_refine_ls_wR_factor_ref 0.2448
_reflns_number_gt 1988
_reflns_number_total 3644
_reflns_threshold_expression >2sigma(I)
_cod_data_source_file jo030173h_07.cif
_cod_data_source_block "'erythro-5,6-(5,10-thianthreniumdiyl)decane_(ClO4)2_zth9'"
_cod_depositor_comments
;
The following automatic conversions were performed:
'_exptl_absorpt_correction_type' value 'Multiscan' changed to 'multi-scan'
according to '/home/saulius/struct/CIF-dictionaries/cif_core.dic'
dictionary named 'cif_core.dic' version 2.4.1 from 2010-06-29.

Automatic conversion script
Id: cif_fix_enum 1527 2010-12-29 10:47:43Z saulius 
;
_cod_original_sg_symbol_H-M 'P 21/c'
_cod_database_code 4022385

loop_
_symmetry_equiv_pos_as_xyz
'x, y, z'
'-x, y+1/2, -z+1/2'
'-x, -y, -z'
'x, -y-1/2, z-1/2'

loop_
_atom_site_label
_atom_site_type_symbol
_atom_site_fract_x
_atom_site_fract_y
_atom_site_fract_z
_atom_site_U_iso_or_equiv
_atom_site_adp_type
_atom_site_occupancy
_atom_site_symmetry_multiplicity
_atom_site_calc_flag
_atom_site_refinement_flags
_atom_site_disorder_assembly
_atom_site_disorder_group
S1 S 0.85099(18) 0.21644(10) 0.72340(10) 0.0370(5) Uani 1 1 d . . .
S2 S 0.84797(18) 0.03082(10) 0.73409(10) 0.0384(5) Uani 1 1 d . . .
C1 C 0.9701(7) 0.1675(4) 0.7950(4) 0.0400(17) Uani 1 1 d . . .
C2 C 1.0595(8) 0.2131(5) 0.8468(4) 0.050(2) Uani 1 1 d . . .
H2A H 1.0641 0.2688 0.8415 0.060 Uiso 1 1 calc R . .
C3 C 1.1427(9) 0.1721(6) 0.9075(5) 0.065(2) Uani 1 1 d . . .
H3A H 1.2009 0.2014 0.9449 0.078 Uiso 1 1 calc R . .
C4 C 1.1402(9) 0.0910(6) 0.9130(5) 0.065(2) Uani 1 1 d . . .
H4A H 1.1989 0.0657 0.9531 0.077 Uiso 1 1 calc R . .
C5 C 1.0518(8) 0.0436(5) 0.8600(4) 0.049(2) Uani 1 1 d . . .
H5A H 1.0507 -0.0122 0.8640 0.059 Uiso 1 1 calc R . .
C6 C 0.9662(7) 0.0846(4) 0.8013(4) 0.0403(17) Uani 1 1 d . . .
C7 C 0.6885(7) 0.0838(4) 0.7485(4) 0.0377(17) Uani 1 1 d . . .
C8 C 0.5630(8) 0.0423(4) 0.7598(4) 0.049(2) Uani 1 1 d . . .
H8A H 0.5604 -0.0137 0.7600 0.059 Uiso 1 1 calc R . .
C9 C 0.4427(8) 0.0872(5) 0.7705(5) 0.059(2) Uani 1 1 d . . .
H9A H 0.3588 0.0609 0.7818 0.070 Uiso 1 1 calc R . .
C10 C 0.4424(8) 0.1693(5) 0.7651(5) 0.057(2) Uani 1 1 d . . .
H10A H 0.3586 0.1978 0.7710 0.068 Uiso 1 1 calc R . .
C11 C 0.5681(7) 0.2104(4) 0.7509(4) 0.0435(19) Uani 1 1 d . . .
H11A H 0.5685 0.2662 0.7457 0.052 Uiso 1 1 calc R . .
C12 C 0.6901(7) 0.1673(4) 0.7447(4) 0.0337(16) Uani 1 1 d . . .
C13 C 0.654(2) 0.4072(8) 0.4889(8) 0.162(7) Uani 1 1 d . . .
H13A H 0.5812 0.4218 0.4480 0.243 Uiso 1 1 calc R . .
H13B H 0.7418 0.4325 0.4756 0.243 Uiso 1 1 calc R . .
H13C H 0.6277 0.4247 0.5429 0.243 Uiso 1 1 calc R . .
C14 C 0.6721(16) 0.3219(6) 0.4892(6) 0.119(5) Uani 1 1 d . . .
H14A H 0.6965 0.3048 0.4340 0.143 Uiso 1 1 calc R . .
H14B H 0.5824 0.2970 0.5011 0.143 Uiso 1 1 calc R . .
C15 C 0.7871(12) 0.2915(5) 0.5528(5) 0.080(3) Uani 1 1 d . . .
H15A H 0.8800 0.3076 0.5355 0.096 Uiso 1 1 calc R . .
H15B H 0.7727 0.3155 0.6068 0.096 Uiso 1 1 calc R . .
C16 C 0.7805(10) 0.2001(4) 0.5596(4) 0.057(2) Uani 1 1 d . . .
H16A H 0.7984 0.1770 0.5057 0.069 Uiso 1 1 calc R . .
H16B H 0.6853 0.1847 0.5734 0.069 Uiso 1 1 calc R . .
C17 C 0.8861(8) 0.1643(4) 0.6246(4) 0.0439(18) Uani 1 1 d . . .
H17A H 0.9807 0.1814 0.6092 0.053 Uiso 1 1 calc R . .
C18 C 0.8908(8) 0.0707(4) 0.6319(4) 0.0439(18) Uani 1 1 d . . .
H18A H 0.9891 0.0548 0.6233 0.053 Uiso 1 1 calc R . .
C19 C 0.7980(9) 0.0252(4) 0.5662(4) 0.053(2) Uani 1 1 d . . .
H19A H 0.6988 0.0330 0.5775 0.064 Uiso 1 1 calc R . .
H19B H 0.8135 0.0475 0.5116 0.064 Uiso 1 1 calc R . .
C20 C 0.8309(11) -0.0655(5) 0.5656(5) 0.074(3) Uani 1 1 d . . .
H20A H 0.9327 -0.0723 0.5626 0.089 Uiso 1 1 calc R . .
H20B H 0.8040 -0.0883 0.6181 0.089 Uiso 1 1 calc R . .
C21 C 0.7599(15) -0.1123(6) 0.4971(7) 0.098(4) Uani 1 1 d . . .
H21A H 0.7769 -0.0864 0.4444 0.117 Uiso 1 1 calc R . .
H21B H 0.8009 -0.1658 0.4959 0.117 Uiso 1 1 calc R . .
C22 C 0.6128(15) -0.1188(9) 0.5059(12) 0.167(7) Uani 1 1 d . . .
H22A H 0.5709 -0.1489 0.4601 0.250 Uiso 1 1 calc R . .
H22B H 0.5715 -0.0659 0.5065 0.250 Uiso 1 1 calc R . .
H22C H 0.5953 -0.1458 0.5572 0.250 Uiso 1 1 calc R . .
Cl1 Cl 0.2291(3) -0.09035(12) 0.68575(12) 0.0608(7) Uani 1 1 d D . .
O11 O 0.3573(11) -0.0727(10) 0.6374(8) 0.118(7) Uani 0.522(16) 1 d PD A 1
O12 O 0.1476(14) -0.0231(6) 0.6787(9) 0.088(6) Uani 0.522(16) 1 d PD A 1
O13 O 0.1713(16) -0.1598(7) 0.6496(9) 0.058(5) Uani 0.522(16) 1 d PD A 1
O14 O 0.2806(17) -0.1051(11) 0.7678(6) 0.065(6) Uani 0.522(16) 1 d PD A 1
O11B O 0.240(2) -0.0205(7) 0.6420(9) 0.138(13) Uani 0.478(16) 1 d PD A 2
O12B O 0.0839(10) -0.0891(9) 0.7208(8) 0.096(7) Uani 0.478(16) 1 d PD A 2
O13B O 0.2308(17) -0.1605(7) 0.6385(11) 0.059(6) Uani 0.478(16) 1 d PD A 2
O14B O 0.3227(15) -0.0950(12) 0.7560(8) 0.058(6) Uani 0.478(16) 1 d PD A 2
Cl2 Cl -0.2299(2) -0.15921(13) 0.84491(13) 0.0640(7) Uani 1 1 d D . .
O21 O -0.275(3) -0.1448(18) 0.7617(7) 0.074(10) Uani 0.37(2) 1 d PD B 3
O22 O -0.157(2) -0.0923(11) 0.8785(16) 0.070(8) Uani 0.37(2) 1 d PD B 3
O23 O -0.3509(17) -0.1744(16) 0.8925(14) 0.142(14) Uani 0.37(2) 1 d PD B 3
O24 O -0.143(2) -0.2279(10) 0.8499(15) 0.119(12) Uani 0.37(2) 1 d PD B 3
O21B O -0.3130(19) -0.1538(11) 0.7691(7) 0.077(6) Uani 0.63(2) 1 d PD B 4
O22B O -0.2240(18) -0.0826(6) 0.8827(10) 0.072(5) Uani 0.63(2) 1 d PD B 4
O23B O -0.288(3) -0.2154(11) 0.8972(8) 0.217(15) Uani 0.63(2) 1 d PD B 4
O24B O -0.0907(13) -0.1814(16) 0.8256(14) 0.228(14) Uani 0.63(2) 1 d PD B 4

loop_
_atom_site_aniso_label
_atom_site_aniso_U_11
_atom_site_aniso_U_22
_atom_site_aniso_U_33
_atom_site_aniso_U_23
_atom_site_aniso_U_13
_atom_site_aniso_U_12
S1 0.0396(11) 0.0318(10) 0.0396(10) -0.0011(8) 0.0016(8) -0.0036(9)
S2 0.0384(11) 0.0323(10) 0.0440(11) -0.0016(8) -0.0019(8) 0.0029(9)
C1 0.040(4) 0.038(4) 0.042(4) -0.003(3) 0.001(3) -0.003(4)
C2 0.046(5) 0.052(5) 0.052(5) -0.007(4) -0.007(4) -0.002(4)
C3 0.052(5) 0.084(7) 0.058(5) -0.013(5) -0.017(4) -0.007(5)
C4 0.067(6) 0.068(6) 0.057(5) -0.009(5) -0.013(4) 0.011(5)
C5 0.044(5) 0.051(5) 0.052(5) -0.001(4) -0.001(4) 0.006(4)
C6 0.032(4) 0.039(4) 0.049(4) -0.004(3) -0.002(3) 0.004(4)
C7 0.030(4) 0.043(5) 0.040(4) -0.004(3) 0.000(3) -0.001(4)
C8 0.056(6) 0.031(4) 0.061(5) 0.002(3) 0.004(4) -0.006(4)
C9 0.040(5) 0.047(5) 0.090(6) -0.001(5) 0.021(4) -0.006(4)
C10 0.029(5) 0.040(5) 0.101(7) -0.004(4) -0.002(4) 0.004(4)
C11 0.032(4) 0.034(4) 0.064(5) -0.002(4) -0.004(3) 0.003(4)
C12 0.030(4) 0.033(4) 0.038(4) -0.002(3) 0.003(3) 0.005(3)
C13 0.27(2) 0.106(10) 0.103(9) -0.002(8) -0.039(11) 0.066(13)
C14 0.220(15) 0.070(7) 0.064(6) 0.010(5) -0.046(8) 0.023(9)
C15 0.138(9) 0.051(5) 0.050(5) 0.010(4) -0.004(5) 0.015(6)
C16 0.087(6) 0.051(5) 0.033(4) 0.001(4) -0.006(4) 0.004(5)
C17 0.048(4) 0.046(5) 0.039(4) -0.006(3) 0.009(3) 0.004(4)
C18 0.048(5) 0.040(4) 0.044(4) -0.005(3) 0.005(3) 0.001(4)
C19 0.086(6) 0.033(4) 0.041(4) -0.005(3) -0.002(4) -0.004(4)
C20 0.109(8) 0.043(5) 0.069(6) -0.015(4) -0.007(5) 0.004(6)
C21 0.146(12) 0.047(6) 0.098(8) -0.012(5) -0.018(8) -0.014(7)
C22 0.080(10) 0.160(15) 0.26(2) -0.086(13) 0.004(11) -0.002(10)
Cl1 0.0838(17) 0.0379(12) 0.0588(13) 0.0005(10) -0.0167(12) 0.0046(12)
O11 0.052(9) 0.196(19) 0.109(11) -0.003(11) 0.023(8) 0.022(11)
O12 0.106(13) 0.025(9) 0.130(14) 0.019(7) -0.023(10) 0.027(9)
O13 0.063(12) 0.063(9) 0.048(8) -0.007(6) 0.011(7) -0.024(7)
O14 0.099(12) 0.053(10) 0.045(8) 0.012(7) 0.011(7) -0.037(9)
O11B 0.23(3) 0.078(14) 0.103(16) 0.069(12) -0.066(17) -0.084(18)
O12B 0.070(10) 0.070(12) 0.147(14) -0.031(10) -0.010(9) 0.027(9)
O13B 0.070(13) 0.047(9) 0.064(10) -0.022(7) 0.044(9) -0.014(8)
O14B 0.065(10) 0.038(9) 0.068(11) 0.034(8) -0.034(9) -0.020(8)
Cl2 0.0802(17) 0.0420(13) 0.0681(15) 0.0013(11) -0.0153(12) 0.0048(13)
O21 0.12(2) 0.052(16) 0.049(15) 0.016(11) -0.030(12) -0.029(16)
O22 0.064(17) 0.082(17) 0.065(12) -0.019(11) 0.006(13) -0.027(13)
O23 0.042(12) 0.22(3) 0.17(3) 0.01(2) 0.083(15) -0.005(16)
O24 0.13(2) 0.050(13) 0.17(2) 0.073(15) -0.031(18) 0.022(15)
O21B 0.082(9) 0.057(10) 0.088(12) 0.025(8) -0.034(7) -0.040(8)
O22B 0.080(12) 0.065(8) 0.072(8) -0.016(6) 0.007(8) 0.008(7)
O23B 0.41(4) 0.133(15) 0.101(13) 0.093(11) -0.087(18) -0.17(2)
O24B 0.159(17) 0.25(3) 0.27(3) -0.08(2) -0.043(17) 0.15(2)

loop_
_atom_type_symbol
_atom_type_description
_atom_type_scat_dispersion_real
_atom_type_scat_dispersion_imag
_atom_type_scat_source
C C 0.0033 0.0016 'International Tables Vol C Tables 4.2.6.8 and 6.1.1.4'
H H 0.0000 0.0000 'International Tables Vol C Tables 4.2.6.8 and 6.1.1.4'
O O 0.0106 0.0060 'International Tables Vol C Tables 4.2.6.8 and 6.1.1.4'
S S 0.1246 0.1234 'International Tables Vol C Tables 4.2.6.8 and 6.1.1.4'
Cl Cl 0.1484 0.1585 'International Tables Vol C Tables 4.2.6.8 and 6.1.1.4'

loop_
_geom_angle_atom_site_label_1
_geom_angle_atom_site_label_2
_geom_angle_atom_site_label_3
_geom_angle
C1 S1 C12 100.7(3)
C1 S1 C17 102.0(3)
C12 S1 C17 98.1(3)
C6 S2 C7 100.7(3)
C6 S2 C18 101.9(3)
C7 S2 C18 99.4(3)
C6 C1 C2 121.3(7)
C6 C1 S1 119.3(5)
C2 C1 S1 119.3(6)
C1 C2 C3 117.4(7)
C4 C3 C2 121.3(8)
C3 C4 C5 122.1(8)
C6 C5 C4 116.5(7)
C1 C6 C5 121.4(6)
C1 C6 S2 118.6(5)
C5 C6 S2 119.9(6)
C8 C7 C12 120.8(6)
C8 C7 S2 120.4(5)
C12 C7 S2 118.7(5)
C9 C8 C7 117.4(7)
C10 C9 C8 122.2(7)
C9 C10 C11 120.0(7)
C12 C11 C10 118.7(6)
C11 C12 C7 120.7(6)
C11 C12 S1 120.4(5)
C7 C12 S1 118.7(5)
C13 C14 C15 114.0(10)
C16 C15 C14 110.2(8)
C15 C16 C17 114.2(7)
C16 C17 C18 117.1(6)
C16 C17 S1 105.5(5)
C18 C17 S1 114.0(4)
C19 C18 C17 115.1(6)
C19 C18 S2 107.2(5)
C17 C18 S2 114.9(4)
C20 C19 C18 112.2(6)
C21 C20 C19 115.7(8)
C22 C21 C20 112.2(12)
O12 Cl1 O11B 46.7(8)
O12 Cl1 O13B 131.7(12)
O11B Cl1 O13B 115.3(7)
O12 Cl1 O13 116.1(7)
O11B Cl1 O13 121.9(12)
O13B Cl1 O13 24.8(7)
O12 Cl1 O14B 116.4(12)
O11B Cl1 O14B 113.7(7)
O13B Cl1 O14B 111.7(7)
O13 Cl1 O14B 120.6(13)
O12 Cl1 O14 113.0(7)
O11B Cl1 O14 126.9(12)
O13B Cl1 O14 110.7(14)
O13 Cl1 O14 111.0(7)
O14B Cl1 O14 19.6(11)
O12 Cl1 O11 105.3(7)
O11B Cl1 O11 58.7(8)
O13B Cl1 O11 81.3(8)
O13 Cl1 O11 104.8(6)
O14B Cl1 O11 86.3(9)
O14 Cl1 O11 105.7(7)
O12 Cl1 O12B 59.9(6)
O11B Cl1 O12B 106.0(7)
O13B Cl1 O12B 104.5(6)
O13 Cl1 O12B 79.8(7)
O14B Cl1 O12B 104.4(7)
O14 Cl1 O12B 86.0(9)
O11 Cl1 O12B 164.4(7)
O23B Cl2 O22 120.0(15)
O23B Cl2 O21 125.7(16)
O22 Cl2 O21 110.6(8)
O23B Cl2 O24 70.5(11)
O22 Cl2 O24 110.4(8)
O21 Cl2 O24 109.9(8)
O23B Cl2 O22B 110.8(7)
O22 Cl2 O22B 27.0(9)
O21 Cl2 O22B 105.1(18)
O24 Cl2 O22B 134.2(14)
O23B Cl2 O24B 110.8(7)
O22 Cl2 O24B 81.4(11)
O21 Cl2 O24B 94.3(15)
O24 Cl2 O24B 41.7(10)
O22B Cl2 O24B 108.3(7)
O23B Cl2 O21B 110.2(7)
O22 Cl2 O21B 121.4(17)
O21 Cl2 O21B 16.8(16)
O24 Cl2 O21B 113.4(17)
O22B Cl2 O21B 108.7(7)
O24B Cl2 O21B 107.9(7)
O23B Cl2 O23 37.5(11)
O22 Cl2 O23 108.8(8)
O21 Cl2 O23 109.2(8)
O24 Cl2 O23 107.9(8)
O22B Cl2 O23 86.8(12)
O24B Cl2 O23 148.0(12)
O21B Cl2 O23 92.8(14)

loop_
_geom_bond_atom_site_label_1
_geom_bond_atom_site_label_2
_geom_bond_distance
S1 C1 1.767(7)
S1 C12 1.771(7)
S1 C17 1.852(7)
S2 C6 1.758(7)
S2 C7 1.767(7)
S2 C18 1.833(7)
C1 C6 1.381(10)
C1 C2 1.383(9)
C2 C3 1.399(10)
C3 C4 1.351(12)
C4 C5 1.404(10)
C5 C6 1.390(9)
C7 C8 1.389(10)
C7 C12 1.388(9)
C8 C9 1.376(10)
C9 C10 1.366(11)
C10 C11 1.396(10)
C11 C12 1.363(9)
C13 C14 1.426(14)
C14 C15 1.539(13)
C15 C16 1.524(10)
C16 C17 1.529(10)
C17 C18 1.560(10)
C18 C19 1.537(9)
C19 C20 1.539(10)
C20 C21 1.482(12)
C21 C22 1.405(18)
Cl1 O12 1.357(7)
Cl1 O11B 1.364(8)
Cl1 O13B 1.392(8)
Cl1 O13 1.392(8)
Cl1 O14B 1.401(8)
Cl1 O14 1.405(8)
Cl1 O11 1.498(8)
Cl1 O12B 1.505(8)
Cl2 O23B 1.386(8)
Cl2 O22 1.400(9)
Cl2 O21 1.404(9)
Cl2 O24 1.407(9)
Cl2 O22B 1.410(8)
Cl2 O24B 1.413(9)
Cl2 O21B 1.420(8)
Cl2 O23 1.427(9)
